data_7240181
loop_
_publ_author_name
'Collings, Ines'
'Saines, Paul James'
'Mikolasek, Mirko'
'Boffa Ballaran, Tiziana'
'Hanfland, Michael'

_publ_section_title
;
 Static disorder in a perovskite mixed-valence metal--organic framework
;
_journal_name_full CrystEngComm
_journal_paper_doi 10.1039/D0CE00119H
_journal_year 2020
_chemical_formula_moiety '(C2 H8 N1)0.75, (Fe C3 O6 H3), (H2 O)0.25'
_chemical_formula_sum 'C4.5 H9.5 Fe N0.75 O6.25'
_chemical_formula_weight 229.98
_space_group_crystal_system cubic
_space_group_IT_number 204
_space_group_name_Hall '-I 2 2 3'
_space_group_name_H-M_alt 'I m -3'
_atom_sites_solution_hydrogens mixed
_audit_creation_method SHELXL-2018/3
_audit_update_record
;
2020-03-17 deposited with the CCDC.	2020-03-24 downloaded from the CCDC.
;
_cell_angle_alpha 90
_cell_angle_beta 90
_cell_angle_gamma 90
_cell_formula_units_Z 8
_cell_length_a 12.0051(6)
_cell_length_b 12.0051(6)
_cell_length_c 12.0051(6)
_cell_measurement_reflns_used 436
_cell_measurement_temperature 160.0(3)
_cell_measurement_theta_max 28.6860
_cell_measurement_theta_min 4.0920
_cell_volume 1730.20(15)
_computing_cell_refinement 'CrysAlisPro (Rigaku Oxford Diffraction, 2015)'
_computing_data_reduction 'CrysAlisPro (Rigaku Oxford Diffraction, 2015)'
_computing_molecular_graphics 'SHELXLE-2011 (Huebschle, 2011)'
_computing_structure_refinement 'SHELXL-2018/3 (Sheldrick, 2018)'
_computing_structure_solution 'SHELXT-2015 (Sheldrick, 2015)'
_diffrn_ambient_temperature 160.0(3)
_diffrn_measured_fraction_theta_full 0.987
_diffrn_measured_fraction_theta_max 0.823
_diffrn_measurement_device_type 'SuperNova, Dual, Cu at zero, AtlasS2'
_diffrn_radiation_type MoK\a
_diffrn_radiation_wavelength 0.71073
_diffrn_reflns_av_R_equivalents 0.0184
_diffrn_reflns_av_unetI/netI 0.0308
_diffrn_reflns_Laue_measured_fraction_full 0.987
_diffrn_reflns_Laue_measured_fraction_max 0.823
_diffrn_reflns_limit_h_max 15
_diffrn_reflns_limit_h_min -8
_diffrn_reflns_limit_k_max 12
_diffrn_reflns_limit_k_min -10
_diffrn_reflns_limit_l_max 11
_diffrn_reflns_limit_l_min -2
_diffrn_reflns_number 886
_diffrn_reflns_point_group_measured_fraction_full 0.987
_diffrn_reflns_point_group_measured_fraction_max 0.823
_diffrn_reflns_theta_full 25.242
_diffrn_reflns_theta_max 29.574
_diffrn_reflns_theta_min 4.158
_diffrn_source 'micro-focus sealed X-ray tube'
_exptl_absorpt_coefficient_mu 1.731
_exptl_absorpt_correction_T_max 1.00000
_exptl_absorpt_correction_T_min 0.82637
_exptl_absorpt_correction_type multi-scan
_exptl_absorpt_process_details
;
CrysAlisPro 1.171.38.46 (Rigaku Oxford Diffraction, 2015)
Empirical absorption correction using spherical harmonics,
 implemented in SCALE3 ABSPACK scaling algorithm.
;
_exptl_crystal_colour black
_exptl_crystal_density_diffrn 1.766
_exptl_crystal_description cube
_exptl_crystal_F_000 942
_exptl_crystal_size_max 0.085
_exptl_crystal_size_mid 0.070
_exptl_crystal_size_min 0.060
_refine_diff_density_max 0.376
_refine_diff_density_min -0.497
_refine_diff_density_rms 0.087
_refine_ls_extinction_method none
_refine_ls_goodness_of_fit_ref 1.238
_refine_ls_hydrogen_treatment mixed
_refine_ls_matrix_type full
_refine_ls_number_parameters 30
_refine_ls_number_reflns 387
_refine_ls_number_restraints 2
_refine_ls_restrained_S_all 1.237
_refine_ls_R_factor_all 0.0432
_refine_ls_R_factor_gt 0.0368
_refine_ls_shift/su_max 0.000
_refine_ls_shift/su_mean 0.000
_refine_ls_structure_factor_coef Fsqd
_refine_ls_weighting_details 'w=1/[\s^2^(Fo^2^)+(0.0330P)^2^+4.2926P] where P=(Fo^2^+2Fc^2^)/3'
_refine_ls_weighting_scheme calc
_refine_ls_wR_factor_gt 0.0920
_refine_ls_wR_factor_ref 0.0977
_reflns_Friedel_coverage 0.000
_reflns_number_gt 342
_reflns_number_total 387
_reflns_threshold_expression 'I > 2\s(I)'
_cod_data_source_file d0ce00119h2.cif
_cod_data_source_block 18_PJS055_03_160_00
_cod_original_cell_volume 1730.2(3)
_cod_original_formula_sum 'C4.50 H9.50 Fe N0.75 O6.25'
_cod_database_code 7240181
_shelx_shelxl_version_number 2018/3
_shelx_space_group_comment
;
The symmetry employed for this shelxl refinement is uniquely defined
by the following loop, which should always be used as a source of
symmetry information in preference to the above space-group names.
They are only intended as comments.
;
_oxdiff_exptl_absorpt_empirical_full_min 0.907
_oxdiff_exptl_absorpt_empirical_full_max 1.127
_oxdiff_exptl_absorpt_empirical_details
;
Empirical correction (ABSPACK) includes:
- Absorption correction using spherical harmonics
- Frame scaling
;

loop_
_space_group_symop_operation_xyz
'x, y, z'
'-x, -y, z'
'-x, y, -z'
'x, -y, -z'
'z, x, y'
'z, -x, -y'
'-z, -x, y'
'-z, x, -y'
'y, z, x'
'-y, z, -x'
'y, -z, -x'
'-y, -z, x'
'x+1/2, y+1/2, z+1/2'
'-x+1/2, -y+1/2, z+1/2'
'-x+1/2, y+1/2, -z+1/2'
'x+1/2, -y+1/2, -z+1/2'
'z+1/2, x+1/2, y+1/2'
'z+1/2, -x+1/2, -y+1/2'
'-z+1/2, -x+1/2, y+1/2'
'-z+1/2, x+1/2, -y+1/2'
'y+1/2, z+1/2, x+1/2'
'-y+1/2, z+1/2, -x+1/2'
'y+1/2, -z+1/2, -x+1/2'
'-y+1/2, -z+1/2, x+1/2'
'-x, -y, -z'
'x, y, -z'
'x, -y, z'
'-x, y, z'
'-z, -x, -y'
'-z, x, y'
'z, x, -y'
'z, -x, y'
'-y, -z, -x'
'y, -z, x'
'-y, z, x'
'y, z, -x'
'-x+1/2, -y+1/2, -z+1/2'
'x+1/2, y+1/2, -z+1/2'
'x+1/2, -y+1/2, z+1/2'
'-x+1/2, y+1/2, z+1/2'
'-z+1/2, -x+1/2, -y+1/2'
'-z+1/2, x+1/2, y+1/2'
'z+1/2, x+1/2, -y+1/2'
'z+1/2, -x+1/2, y+1/2'
'-y+1/2, -z+1/2, -x+1/2'
'y+1/2, -z+1/2, x+1/2'
'-y+1/2, z+1/2, x+1/2'
'y+1/2, z+1/2, -x+1/2'

loop_
_atom_site_label
_atom_site_type_symbol
_atom_site_fract_x
_atom_site_fract_y
_atom_site_fract_z
_atom_site_U_iso_or_equiv
_atom_site_adp_type
_atom_site_occupancy
_atom_site_site_symmetry_order
_atom_site_calc_flag
_atom_site_refinement_flags_posn
_atom_site_refinement_flags_adp
_atom_site_refinement_flags_occupancy
_atom_site_disorder_assembly
_atom_site_disorder_group
Fe1 Fe 0.750000 0.250000 0.250000 0.0086(3) Uani 1 6 d S T P . .
O1 O 0.7955(2) 0.40782(19) 0.3080(2) 0.0229(6) Uani 1 1 d . . . . .
C1 C 0.7591(5) 0.500000 0.2795(5) 0.0206(12) Uani 1 2 d S T P . .
H1 H 0.698143 0.500000 0.231687 0.025 Uiso 1 2 calc R U P . .
C2 C 1.000000 0.3933(13) 0.500000 0.063(3) Uani 1 4 d S T P . .
N1 N 1.000000 0.500000 0.567(4) 0.065(8) Uiso 0.25 4 d S U P . .
N2 N 0.936(4) 0.500000 0.500000 0.065(8) Uiso 0.25 4 d S U P . .
O2 O 0.552(4) 0.500000 0.500000 0.09(3) Uiso 0.1667 4 d DS . P . .
H3 H 0.609(10) 0.500000 0.533(4) 0.103 Uiso 0.1667 2 d DS U P . .

loop_
_atom_site_aniso_label
_atom_site_aniso_U_11
_atom_site_aniso_U_22
_atom_site_aniso_U_33
_atom_site_aniso_U_23
_atom_site_aniso_U_13
_atom_site_aniso_U_12
Fe1 0.0086(3) 0.0086(3) 0.0086(3) 0.0006(3) -0.0006(3) -0.0006(3)
O1 0.0319(18) 0.0125(12) 0.0241(15) 0.0012(10) -0.0080(11) 0.0009(11)
C1 0.027(3) 0.016(2) 0.019(3) 0.000 -0.010(2) 0.000
C2 0.025(6) 0.113(11) 0.052(8) 0.000 0.000 0.000

loop_
_atom_type_symbol
_atom_type_description
_atom_type_scat_dispersion_real
_atom_type_scat_dispersion_imag
_atom_type_scat_source
C C 0.0034 0.0017 'International Tables Vol C Tables 4.2.6.8 and 6.1.1.4'
H H 0.0000 0.0000 'International Tables Vol C Tables 4.2.6.8 and 6.1.1.4'
N N 0.0066 0.0034 'International Tables Vol C Tables 4.2.6.8 and 6.1.1.4'
O O 0.0114 0.0062 'International Tables Vol C Tables 4.2.6.8 and 6.1.1.4'
Fe Fe 0.3486 0.8531 'International Tables Vol C Tables 4.2.6.8 and 6.1.1.4'

loop_
_geom_angle_atom_site_label_1
_geom_angle_atom_site_label_2
_geom_angle_atom_site_label_3
_geom_angle
_geom_angle_site_symmetry_1
_geom_angle_site_symmetry_3
_geom_angle_publ_flag
O1 Fe1 O1 91.26(12) 37_655 46_554 ?
O1 Fe1 O1 88.74(12) 37_655 10_656 ?
O1 Fe1 O1 180.00(15) 46_554 10_656 ?
O1 Fe1 O1 88.74(12) 37_655 7_665 ?
O1 Fe1 O1 88.74(12) 46_554 7_665 ?
O1 Fe1 O1 91.26(12) 10_656 7_665 ?
O1 Fe1 O1 91.26(12) 37_655 43_545 ?
O1 Fe1 O1 91.26(12) 46_554 43_545 ?
O1 Fe1 O1 88.74(12) 10_656 43_545 ?
O1 Fe1 O1 180.0 7_665 43_545 ?
O1 Fe1 O1 180.00(15) 37_655 . ?
O1 Fe1 O1 88.74(12) 46_554 . ?
O1 Fe1 O1 91.26(12) 10_656 . ?
O1 Fe1 O1 91.26(12) 7_665 . ?
O1 Fe1 O1 88.74(12) 43_545 . ?
C1 O1 Fe1 128.8(3) . . ?
O1 C1 O1 126.8(5) . 27_565 ?
O1 C1 H1 116.6 . . ?
O1 C1 H1 116.6 27_565 . ?
N2 C2 N2 62(3) 25_766 . ?
N2 C2 N1 43.5(12) 25_766 . ?
N2 C2 N1 43.5(12) . . ?
N2 C2 N1 43.5(12) 25_766 25_766 ?
N2 C2 N1 43.5(12) . 25_766 ?
N1 C2 N1 64(3) . 25_766 ?
N2 N1 N2 88(5) 25_766 . ?
N2 N1 C2 67.5(19) 25_766 25_766 ?
N2 N1 C2 67.5(19) . 25_766 ?
N2 N1 C2 67.5(19) 25_766 . ?
N2 N1 C2 67.5(19) . . ?
C2 N1 C2 116(3) 25_766 . ?
N2 N1 N1 44(3) 25_766 25_766 ?
N2 N1 N1 44(3) . 25_766 ?
C2 N1 N1 57.9(15) 25_766 25_766 ?
C2 N1 N1 57.9(15) . 25_766 ?
N1 N2 N1 92(5) . 25_766 ?
N1 N2 C2 69(2) . 25_766 ?
N1 N2 C2 69(2) 25_766 25_766 ?
N1 N2 C2 69(2) . . ?
N1 N2 C2 69(2) 25_766 . ?
C2 N2 C2 118(3) 25_766 . ?
N1 N2 N2 46(3) . 25_766 ?
N1 N2 N2 46(3) 25_766 25_766 ?
C2 N2 N2 58.9(16) 25_766 25_766 ?
C2 N2 N2 58.9(16) . 25_766 ?
O2 O2 O2 59.999(6) 29_666 33_666 ?
O2 O2 O2 89.999(2) 29_666 5 ?
O2 O2 O2 59.999(3) 33_666 5 ?
O2 O2 O2 59.999(4) 29_666 9 ?
O2 O2 O2 89.999(1) 33_666 9 ?
O2 O2 O2 59.999(5) 5 9 ?
O2 O2 O2 44.999(12) 29_666 25_666 ?
O2 O2 O2 44.999(11) 33_666 25_666 ?
O2 O2 O2 44.999(8) 5 25_666 ?
O2 O2 O2 44.999(11) 9 25_666 ?
O2 O2 H3 128(3) 29_666 . ?
O2 O2 H3 165(6) 33_666 . ?
O2 O2 H3 128(3) 5 . ?
O2 O2 H3 105(6) 9 . ?
O2 O2 H3 150(6) 25_666 . ?
O2 O2 H3 128(3) 29_666 4_566 ?
O2 O2 H3 105(6) 33_666 4_566 ?
O2 O2 H3 128(3) 5 4_566 ?
O2 O2 H3 165(6) 9 4_566 ?
O2 O2 H3 150(6) 25_666 4_566 ?
H3 O2 H3 60(10) . 4_566 ?

loop_
_geom_bond_atom_site_label_1
_geom_bond_atom_site_label_2
_geom_bond_distance
_geom_bond_site_symmetry_2
_geom_bond_publ_flag
Fe1 O1 2.091(2) 37_655 ?
Fe1 O1 2.091(2) 46_554 ?
Fe1 O1 2.091(2) 10_656 ?
Fe1 O1 2.091(2) 7_665 ?
Fe1 O1 2.091(2) 43_545 ?
Fe1 O1 2.091(2) . ?
O1 C1 1.238(3) . ?
C1 H1 0.9300 . ?
C2 N2 1.50(3) 25_766 ?
C2 N2 1.50(3) . ?
C2 N1 1.51(3) . ?
C2 N1 1.51(3) 25_766 ?
N1 N2 1.12(4) 25_766 ?
N1 N2 1.12(4) . ?
N1 N1 1.61(9) 25_766 ?
N2 N2 1.55(9) 25_766 ?
O2 O2 0.88(6) 29_666 ?
O2 O2 0.88(6) 33_666 ?
O2 O2 0.88(6) 5 ?
O2 O2 0.88(6) 9 ?
O2 O2 1.25(9) 25_666 ?
O2 H3 0.79(10) . ?
O2 H3 0.79(10) 4_566 ?
